data_2008832
loop_
_publ_author_name
'Arendse, Malcolm J.'
'Anderson, Gordon K.'
'Rath, Nigam P.'

_publ_section_title
;
 Diiodo[methylenebis(diphenylphosphine)-<i>P</i>,<i>P</i>']platinum(II),
 [PtI~2~(dppm)]
;
_journal_issue 8
_journal_name_full 'Acta Crystallographica Section C'
_journal_page_first IUC9900083
_journal_paper_doi 10.1107/S0108270199099084
_journal_volume 55
_journal_year 1999
_chemical_formula_iupac '[Pt I2 (C25 H22 P2)]'
_chemical_formula_sum 'C25 H22 I2 P2 Pt'
_chemical_formula_weight 833.26
_space_group_IT_number 14
_symmetry_cell_setting monoclinic
_symmetry_space_group_name_Hall '-P 2yn'
_symmetry_space_group_name_H-M 'P 1 21/n 1'
_audit_creation_method SHELXL-97
_cell_angle_alpha 90.00
_cell_angle_beta 92.8990(10)
_cell_angle_gamma 90.00
_cell_formula_units_Z 4
_cell_length_a 9.02360(10)
_cell_length_b 14.37300(10)
_cell_length_c 19.78870(10)
_cell_measurement_reflns_used 8192
_cell_measurement_temperature 223(2)
_cell_measurement_theta_max 28.0
_cell_measurement_theta_min 2.0
_cell_volume 2563.23(4)
_computing_cell_refinement SMART
_computing_data_collection 'SMART (Bruker, 1997a)'
_computing_data_reduction 'SAINT (Bruker, 1997b)'
_computing_molecular_graphics 'SHELXTL-Plus  (Sheldrick, 1998)'
_computing_publication_material SHELXTL-Plus
_computing_structure_refinement 'SHELXL97 (Sheldrick, 1998)'
_computing_structure_solution 'SHELXS97 (Sheldrick, 1998)'
_diffrn_ambient_temperature 223(2)
_diffrn_measured_fraction_theta_full 0.977
_diffrn_measured_fraction_theta_max 0.977
_diffrn_measurement_device_type 'CCD area-detector'
_diffrn_measurement_method '\f and \w'
_diffrn_radiation_monochromator graphite
_diffrn_radiation_source 'normal-focus sealed tube'
_diffrn_radiation_type MoK\a
_diffrn_radiation_wavelength 0.71073
_diffrn_reflns_av_R_equivalents 0.063
_diffrn_reflns_av_sigmaI/netI 0.0346
_diffrn_reflns_limit_h_max 11
_diffrn_reflns_limit_h_min -11
_diffrn_reflns_limit_k_max 18
_diffrn_reflns_limit_k_min 0
_diffrn_reflns_limit_l_max 26
_diffrn_reflns_limit_l_min 0
_diffrn_reflns_number 42190
_diffrn_reflns_theta_full 28.00
_diffrn_reflns_theta_max 28.00
_diffrn_reflns_theta_min 1.75
_exptl_absorpt_coefficient_mu 8.018
_exptl_absorpt_correction_T_max 0.201
_exptl_absorpt_correction_T_min 0.097
_exptl_absorpt_correction_type empirical
_exptl_absorpt_process_details '(SADABS; Blessing, 1995)'
_exptl_crystal_colour colorless
_exptl_crystal_density_diffrn 2.159
_exptl_crystal_density_method 'not measured'
_exptl_crystal_description irregular
_exptl_crystal_F_000 1544
_exptl_crystal_size_max 0.40
_exptl_crystal_size_mid 0.26
_exptl_crystal_size_min 0.20
_refine_diff_density_max 1.334
_refine_diff_density_min -1.119
_refine_ls_extinction_method none
_refine_ls_goodness_of_fit_ref 1.039
_refine_ls_hydrogen_treatment noref
_refine_ls_matrix_type full
_refine_ls_number_parameters 271
_refine_ls_number_reflns 6043
_refine_ls_number_restraints 0
_refine_ls_restrained_S_all 1.039
_refine_ls_R_factor_all 0.044
_refine_ls_R_factor_gt 0.028
_refine_ls_shift/su_max 0.003
_refine_ls_shift/su_mean 0.000
_refine_ls_structure_factor_coef Fsqd
_refine_ls_weighting_details 'calc w = 1/[\s^2^(Fo^2^)+(0.0233P)^2^+4.6528P] where P = (Fo^2^+2Fc^2^)/3'
_refine_ls_weighting_scheme calc
_refine_ls_wR_factor_ref 0.061
_reflns_number_gt 4877
_reflns_number_total 6043
_reflns_threshold_expression I>2\s(I)
_cod_data_source_file qa0143.cif
_cod_data_source_block a12298
_cod_depositor_comments
;
The following automatic conversions were performed:
'_symmetry_cell_setting' value 'Monoclinic' changed to 'monoclinic'
according to '/home/saulius/struct/CIF-dictionaries/cif_core.dic'
dictionary named 'cif_core.dic' version 2.4.1 from 2010-06-29.

Automatic conversion script
Id: cif_fix_enum 1527 2010-12-29 10:47:43Z saulius 

The following automatic conversions were performed:

'_symmetry_cell_setting' value 'Monoclinic' changed to 'monoclinic'
according to /home/saulius/struct/CIF-dictionaries/cif_core.dic
dictionary named 'cif_core.dic' version 2.4.1 from 2010-06-29.

Automatic conversion script
Id: cif_fix_values 1715 2011-07-08 13:25:40Z adriana 
;
_cod_original_sg_symbol_H-M 'P 21/n'
_cod_database_code 2008832
_cod_database_fobs_code 2008832

loop_
_symmetry_equiv_pos_as_xyz
'x, y, z'
'-x+1/2, y+1/2, -z+1/2'
'-x, -y, -z'
'x-1/2, -y-1/2, z-1/2'

loop_
_atom_site_label
_atom_site_fract_x
_atom_site_fract_y
_atom_site_fract_z
_atom_site_U_iso_or_equiv
_atom_site_adp_type
_atom_site_calc_flag
_atom_site_refinement_flags
_atom_site_occupancy
_atom_site_disorder_assembly
_atom_site_disorder_group
_atom_site_type_symbol
Pt 0.83649(2) 0.784000(10) 0.676761(8) 0.02282(5) Uani d . 1 . . Pt
I1 1.08359(4) 0.78481(2) 0.609220(10) 0.03492(8) Uani d . 1 . . I
I2 0.97126(4) 0.83497(2) 0.793540(10) 0.03643(9) Uani d . 1 . . I
P1 0.68439(14) 0.74145(8) 0.58960(6) 0.0260(2) Uani d . 1 . . P
P2 0.61000(13) 0.78098(7) 0.71640(5) 0.0230(2) Uani d . 1 . . P
C1 0.7145(5) 0.6325(3) 0.5460(2) 0.0317(10) Uani d . 1 . . C
C2 0.6924(8) 0.5489(4) 0.5774(3) 0.0558(17) Uani d . 1 . . C
H2 0.6583 0.5478 0.6215 0.067 Uiso calc R 1 . . H
C3 0.7205(9) 0.4652(4) 0.5442(4) 0.075(2) Uani d . 1 . . C
H3 0.7015 0.4080 0.5651 0.090 Uiso calc R 1 . . H
C4 0.7755(9) 0.4671(5) 0.4813(4) 0.072(2) Uani d . 1 . . C
H4 0.7957 0.4111 0.4589 0.087 Uiso calc R 1 . . H
C5 0.8011(9) 0.5500(5) 0.4509(3) 0.080(2) Uani d . 1 . . C
H5 0.8406 0.5509 0.4079 0.096 Uiso calc R 1 . . H
C6 0.7698(8) 0.6332(4) 0.4826(3) 0.0613(18) Uani d . 1 . . C
H6 0.7864 0.6901 0.4608 0.074 Uiso calc R 1 . . H
C7 0.6440(6) 0.8277(3) 0.5248(2) 0.0313(10) Uani d . 1 . . C
C8 0.5296(7) 0.8116(4) 0.4764(3) 0.0526(16) Uani d . 1 . . C
H8 0.4721 0.7572 0.4780 0.063 Uiso calc R 1 . . H
C9 0.5017(8) 0.8768(4) 0.4258(3) 0.0595(18) Uani d . 1 . . C
H9 0.4250 0.8663 0.3927 0.071 Uiso calc R 1 . . H
C10 0.5851(7) 0.9567(4) 0.4235(3) 0.0481(14) Uani d . 1 . . C
H10 0.5666 0.9997 0.3883 0.058 Uiso calc R 1 . . H
C11 0.6957(6) 0.9739(4) 0.4725(3) 0.0455(13) Uani d . 1 . . C
H11 0.7508 1.0294 0.4717 0.055 Uiso calc R 1 . . H
C12 0.7250(6) 0.9081(3) 0.5234(2) 0.0375(11) Uani d . 1 . . C
H12 0.8007 0.9191 0.5569 0.045 Uiso calc R 1 . . H
C13 0.5729(5) 0.7103(3) 0.7885(2) 0.0267(9) Uani d . 1 . . C
C14 0.5795(7) 0.7521(4) 0.8519(2) 0.0454(14) Uani d . 1 . . C
H14 0.5965 0.8165 0.8557 0.054 Uiso calc R 1 . . H
C15 0.5610(8) 0.6994(4) 0.9097(3) 0.0559(16) Uani d . 1 . . C
H15 0.5681 0.7280 0.9525 0.067 Uiso calc R 1 . . H
C16 0.5326(6) 0.6062(4) 0.9046(3) 0.0503(15) Uani d . 1 . . C
H16 0.5173 0.5711 0.9437 0.060 Uiso calc R 1 . . H
C17 0.5263(7) 0.5638(4) 0.8423(3) 0.0530(15) Uani d . 1 . . C
H17 0.5077 0.4996 0.8390 0.064 Uiso calc R 1 . . H
C18 0.5473(6) 0.6154(3) 0.7843(3) 0.0401(12) Uani d . 1 . . C
H18 0.5442 0.5857 0.7419 0.048 Uiso calc R 1 . . H
C19 0.5283(5) 0.8924(3) 0.7326(2) 0.0249(9) Uani d . 1 . . C
C20 0.6153(6) 0.9718(3) 0.7350(2) 0.0353(11) Uani d . 1 . . C
H20 0.7170 0.9677 0.7273 0.042 Uiso calc R 1 . . H
C21 0.5526(6) 1.0575(3) 0.7489(3) 0.0435(13) Uani d . 1 . . C
H21 0.6121 1.1113 0.7505 0.052 Uiso calc R 1 . . H
C22 0.4051(6) 1.0641(3) 0.7602(3) 0.0422(13) Uani d . 1 . . C
H22 0.3633 1.1222 0.7698 0.051 Uiso calc R 1 . . H
C23 0.3172(6) 0.9855(4) 0.7577(3) 0.0453(13) Uani d . 1 . . C
H23 0.2153 0.9903 0.7649 0.054 Uiso calc R 1 . . H
C24 0.3787(5) 0.8992(3) 0.7444(2) 0.0356(11) Uani d . 1 . . C
H24 0.3189 0.8456 0.7435 0.043 Uiso calc R 1 . . H
C25 0.5183(5) 0.7303(3) 0.6399(2) 0.0285(10) Uani d . 1 . . C
H25A 0.4343 0.7676 0.6219 0.034 Uiso calc R 1 . . H
H25B 0.4879 0.6655 0.6461 0.034 Uiso calc R 1 . . H

loop_
_atom_site_aniso_label
_atom_site_aniso_U_11
_atom_site_aniso_U_22
_atom_site_aniso_U_33
_atom_site_aniso_U_12
_atom_site_aniso_U_13
_atom_site_aniso_U_23
Pt 0.02643(9) 0.02341(8) 0.01882(8) -0.00011(7) 0.00316(6) 0.00058(6)
I1 0.03179(17) 0.04558(18) 0.02811(15) 0.00215(15) 0.00857(13) -0.00129(13)
I2 0.03896(19) 0.04351(18) 0.02662(16) -0.00396(15) -0.00026(13) -0.00198(13)
P1 0.0333(7) 0.0256(6) 0.0193(5) -0.0004(5) 0.0015(5) -0.0011(4)
P2 0.0258(6) 0.0213(5) 0.0221(5) -0.0011(5) 0.0031(4) -0.0002(4)
C1 0.035(3) 0.033(2) 0.027(2) 0.003(2) 0.001(2) -0.0082(19)
C2 0.095(5) 0.034(3) 0.039(3) 0.007(3) 0.015(3) 0.000(2)
C3 0.129(7) 0.035(3) 0.061(4) 0.016(4) 0.003(4) -0.004(3)
C4 0.102(6) 0.049(4) 0.065(4) 0.019(4) 0.004(4) -0.023(3)
C5 0.124(7) 0.068(5) 0.053(4) 0.007(4) 0.039(4) -0.024(3)
C6 0.098(5) 0.042(3) 0.046(3) 0.000(3) 0.025(4) -0.005(3)
C7 0.043(3) 0.029(2) 0.022(2) 0.006(2) 0.006(2) 0.0010(18)
C8 0.076(4) 0.040(3) 0.039(3) -0.012(3) -0.023(3) 0.002(2)
C9 0.086(5) 0.055(4) 0.034(3) 0.005(3) -0.024(3) 0.004(3)
C10 0.065(4) 0.050(3) 0.030(3) 0.012(3) 0.003(3) 0.015(2)
C11 0.049(3) 0.038(3) 0.050(3) 0.003(3) 0.008(3) 0.018(2)
C12 0.040(3) 0.037(3) 0.035(3) 0.001(2) -0.001(2) 0.005(2)
C13 0.027(2) 0.028(2) 0.025(2) -0.0009(19) 0.0063(18) 0.0028(17)
C14 0.074(4) 0.036(3) 0.026(3) -0.001(3) 0.008(3) 0.003(2)
C15 0.077(5) 0.068(4) 0.024(3) 0.004(3) 0.008(3) 0.006(2)
C16 0.049(4) 0.061(4) 0.042(3) 0.004(3) 0.015(3) 0.025(3)
C17 0.065(4) 0.036(3) 0.059(4) -0.005(3) 0.017(3) 0.019(3)
C18 0.051(3) 0.032(3) 0.038(3) -0.001(2) 0.008(2) 0.003(2)
C19 0.029(2) 0.024(2) 0.022(2) 0.0013(18) -0.0002(18) -0.0012(16)
C20 0.034(3) 0.030(2) 0.042(3) -0.004(2) -0.001(2) 0.002(2)
C21 0.047(3) 0.028(2) 0.054(3) -0.003(2) -0.006(3) -0.005(2)
C22 0.052(4) 0.026(2) 0.048(3) 0.009(2) 0.000(3) -0.007(2)
C23 0.040(3) 0.045(3) 0.051(3) 0.013(3) 0.011(3) -0.005(2)
C24 0.030(3) 0.031(2) 0.046(3) -0.003(2) 0.009(2) -0.002(2)
C25 0.027(2) 0.030(2) 0.028(2) -0.0037(19) 0.0026(19) -0.0050(18)

loop_
_atom_type_symbol
_atom_type_description
_atom_type_scat_dispersion_real
_atom_type_scat_dispersion_imag
_atom_type_scat_source
C C 0.0033 0.0016 'International Tables Vol C Tables 4.2.6.8 and 6.1.1.4'
H H 0.0000 0.0000 'International Tables Vol C Tables 4.2.6.8 and 6.1.1.4'
P P 0.1023 0.0942 'International Tables Vol C Tables 4.2.6.8 and 6.1.1.4'
I I -0.4742 1.8119 'International Tables Vol C Tables 4.2.6.8 and 6.1.1.4'
Pt Pt -1.7033 8.3905 'International Tables Vol C Tables 4.2.6.8 and 6.1.1.4'

loop_
_geom_angle_atom_site_label_1
_geom_angle_atom_site_label_2
_geom_angle_atom_site_label_3
_geom_angle
_geom_angle_publ_flag
P2 Pt P1 74.20(4) yes
P2 Pt I1 170.41(3) yes
P1 Pt I1 96.38(3) yes
P2 Pt I2 94.98(3) yes
P1 Pt I2 169.18(3) yes
I1 Pt I2 94.439(11) yes
C7 P1 C1 106.5(2) ?
C7 P1 C25 107.6(2) ?
C1 P1 C25 109.0(2) ?
C7 P1 Pt 117.00(16) ?
C1 P1 Pt 120.14(16) ?
C25 P1 Pt 95.23(14) ?
C7 P1 P2 117.77(15) ?
C1 P1 P2 132.52(16) ?
C25 P1 P2 42.98(14) ?
Pt P1 P2 52.76(3) ?
C13 P2 C19 105.5(2) ?
C13 P2 C25 109.6(2) ?
C19 P2 C25 109.1(2) ?
C13 P2 Pt 120.14(16) ?
C19 P2 Pt 115.93(15) ?
C25 P2 Pt 95.78(15) ?
C13 P2 P1 133.35(15) ?
C19 P2 P1 118.55(14) ?
C25 P2 P1 43.25(15) ?
Pt P2 P1 53.05(4) ?
C2 C1 C6 119.2(5) ?
C2 C1 P1 120.8(4) ?
C6 C1 P1 119.8(4) ?
C1 C2 C3 120.4(5) ?
C4 C3 C2 119.6(6) ?
C5 C4 C3 119.9(6) ?
C4 C5 C6 120.9(6) ?
C1 C6 C5 119.9(6) ?
C12 C7 C8 120.4(4) ?
C12 C7 P1 120.3(4) ?
C8 C7 P1 119.4(4) ?
C9 C8 C7 119.1(5) ?
C10 C9 C8 120.6(5) ?
C9 C10 C11 120.3(5) ?
C10 C11 C12 119.3(5) ?
C7 C12 C11 120.3(5) ?
C18 C13 C14 118.7(4) ?
C18 C13 P2 123.1(4) ?
C14 C13 P2 118.1(3) ?
C15 C14 C13 120.4(5) ?
C16 C15 C14 120.2(5) ?
C15 C16 C17 120.0(5) ?
C16 C17 C18 120.3(5) ?
C13 C18 C17 120.4(5) ?
C20 C19 C24 119.4(4) ?
C20 C19 P2 120.2(4) ?
C24 C19 P2 120.3(3) ?
C19 C20 C21 120.2(5) ?
C22 C21 C20 120.3(5) ?
C21 C22 C23 120.1(5) ?
C22 C23 C24 120.2(5) ?
C19 C24 C23 119.8(5) ?
P2 C25 P1 93.8(2) yes

loop_
_geom_bond_atom_site_label_1
_geom_bond_atom_site_label_2
_geom_bond_site_symmetry_2
_geom_bond_distance
_geom_bond_publ_flag
Pt P2 . 2.2262(12) yes
Pt P1 . 2.2347(11) yes
Pt I1 . 2.6570(3) yes
Pt I2 . 2.6591(3) yes
P1 C7 . 1.807(5) ?
P1 C1 . 1.815(4) ?
P1 C25 . 1.848(5) yes
P1 P2 . 2.6907(16) ?
P2 C13 . 1.797(4) ?
P2 C19 . 1.799(4) ?
P2 C25 . 1.838(4) yes
C1 C2 . 1.371(7) ?
C1 C6 . 1.373(7) ?
C2 C3 . 1.401(8) ?
C3 C4 . 1.363(10) ?
C4 C5 . 1.360(10) ?
C5 C6 . 1.387(8) ?
C7 C12 . 1.369(7) ?
C7 C8 . 1.391(7) ?
C8 C9 . 1.386(7) ?
C9 C10 . 1.375(8) ?
C10 C11 . 1.379(8) ?
C11 C12 . 1.398(7) ?
C13 C18 . 1.385(6) ?
C13 C14 . 1.390(6) ?
C14 C15 . 1.388(7) ?
C15 C16 . 1.367(8) ?
C16 C17 . 1.373(8) ?
C17 C18 . 1.387(7) ?
C19 C20 . 1.384(6) ?
C19 C24 . 1.386(6) ?
C20 C21 . 1.389(7) ?
C21 C22 . 1.364(8) ?
C22 C23 . 1.380(7) ?
C23 C24 . 1.389(7) ?
